data_4509155
loop_
_publ_author_name
'Weyna, David R.'
'Shattock, Tanise'
'Vishweshwar, Peddy'
'Zaworotko, Michael J.'

_publ_section_title
;
 Synthesis and Structural Characterization of Cocrystals and
 Pharmaceutical Cocrystals: Mechanochemistry vs Slow Evaporation from
 Solution
;
_journal_issue 2
_journal_name_full 'Crystal Growth &amp; Design'
_journal_page_first 1106
_journal_paper_doi 10.1021/cg800936d
_journal_volume 9
_journal_year 2009
_chemical_formula_sum 'C14 H18 N2 O2'
_chemical_formula_weight 246.30
_chemical_name_systematic
; 
 ? 
;
_space_group_IT_number 14
_symmetry_cell_setting monoclinic
_symmetry_space_group_name_Hall '-P 2ybc'
_symmetry_space_group_name_H-M 'P 1 21/c 1'
_atom_sites_solution_hydrogens geom
_atom_sites_solution_primary direct
_atom_sites_solution_secondary difmap
_audit_creation_method SHELXL-97
_cell_angle_alpha 90.00
_cell_angle_beta 111.328(5)
_cell_angle_gamma 90.00
_cell_formula_units_Z 2
_cell_length_a 7.566(2)
_cell_length_b 9.218(2)
_cell_length_c 10.001(3)
_cell_measurement_temperature 100(2)
_cell_volume 649.7(3)
_computing_cell_refinement 'Bruker SMART'
_computing_data_collection 'Bruker SMART'
_computing_data_reduction 'Bruker SAINT'
_computing_molecular_graphics 'Bruker SHELXTL'
_computing_publication_material 'Bruker SHELXTL'
_computing_structure_refinement 'SHELXL-97 (Sheldrick, 1997)'
_computing_structure_solution 'SHELXS-97 (Sheldrick, 1990)'
_diffrn_ambient_temperature 100(2)
_diffrn_measured_fraction_theta_full 0.917
_diffrn_measured_fraction_theta_max 0.917
_diffrn_measurement_device_type 'CCD area detector'
_diffrn_measurement_method 'phi and omega scans'
_diffrn_radiation_monochromator graphite
_diffrn_radiation_source 'fine-focus sealed tube'
_diffrn_radiation_type MoK\a
_diffrn_radiation_wavelength 0.71073
_diffrn_reflns_av_R_equivalents 0.0179
_diffrn_reflns_av_sigmaI/netI 0.0363
_diffrn_reflns_limit_h_max 8
_diffrn_reflns_limit_h_min -7
_diffrn_reflns_limit_k_max 9
_diffrn_reflns_limit_k_min -9
_diffrn_reflns_limit_l_max 1
_diffrn_reflns_limit_l_min -11
_diffrn_reflns_number 1490
_diffrn_reflns_theta_full 24.96
_diffrn_reflns_theta_max 24.96
_diffrn_reflns_theta_min 2.89
_exptl_absorpt_coefficient_mu 0.085
_exptl_absorpt_correction_T_max 1.000000
_exptl_absorpt_correction_T_min 0.377510
_exptl_absorpt_correction_type none
_exptl_crystal_colour colorless
_exptl_crystal_density_diffrn 1.259
_exptl_crystal_density_meas 0
_exptl_crystal_density_method 'not measured'
_exptl_crystal_description block
_exptl_crystal_F_000 264
_exptl_crystal_size_max 0.20
_exptl_crystal_size_mid 0.20
_exptl_crystal_size_min 0.10
_refine_diff_density_max 0.195
_refine_diff_density_min -0.188
_refine_diff_density_rms 0.045
_refine_ls_extinction_method none
_refine_ls_goodness_of_fit_ref 1.038
_refine_ls_hydrogen_treatment mixed
_refine_ls_matrix_type full
_refine_ls_number_parameters 82
_refine_ls_number_reflns 1036
_refine_ls_number_restraints 0
_refine_ls_restrained_S_all 1.038
_refine_ls_R_factor_all 0.0543
_refine_ls_R_factor_gt 0.0460
_refine_ls_shift/su_max 0.000
_refine_ls_shift/su_mean 0.000
_refine_ls_structure_factor_coef Fsqd
_refine_ls_weighting_details 'calc w=1/[\s^2^(Fo^2^)+(0.0459P)^2^+0.3931P] where P=(Fo^2^+2Fc^2^)/3'
_refine_ls_weighting_scheme calc
_refine_ls_wR_factor_gt 0.1088
_refine_ls_wR_factor_ref 0.1141
_reflns_number_gt 892
_reflns_number_total 1036
_reflns_threshold_expression >2sigma(I)
_cod_data_source_file cg800936dsup17.cif
_cod_data_source_block ts433a
_cod_depositor_comments
;
The following automatic conversions were performed:

'_symmetry_cell_setting' value 'Monoclinic' changed to 'monoclinic'
according to /home/saulius/struct/CIF-dictionaries/cif_core.dic
dictionary named 'cif_core.dic' version 2.4.2 from 2011-04-26.

Automatic conversion script
Id: cif_fix_values 1891 2012-01-12 08:04:46Z andrius 
;
_cod_original_sg_symbol_H-M P2(1)/c
_cod_database_code 4509155

loop_
_symmetry_equiv_pos_as_xyz
'x, y, z'
'-x, y+1/2, -z+1/2'
'-x, -y, -z'
'x, -y-1/2, z-1/2'

loop_
_atom_site_label
_atom_site_type_symbol
_atom_site_fract_x
_atom_site_fract_y
_atom_site_fract_z
_atom_site_U_iso_or_equiv
_atom_site_adp_type
_atom_site_occupancy
_atom_site_symmetry_multiplicity
_atom_site_calc_flag
_atom_site_refinement_flags
O11 O -0.2587(2) 1.19098(17) 0.81925(14) 0.0282(4) Uani 1 1 d .
H11 H -0.2936 1.2528 0.8663 0.042 Uiso 1 1 calc R
C11 C -0.0581(3) 0.9884(2) 0.8530(2) 0.0199(5) Uani 1 1 d .
H11 H -0.0980 0.9800 0.7516 0.024 Uiso 1 1 calc R
C12 C -0.1310(3) 1.0981(2) 0.9119(2) 0.0194(5) Uani 1 1 d .
C13 C -0.0729(3) 1.1097(2) 1.0599(2) 0.0191(5) Uani 1 1 d .
H13 H -0.1224 1.1844 1.1015 0.023 Uiso 1 1 calc R
N21 N 0.5819(2) 0.10589(19) 0.44459(17) 0.0206(4) Uani 1 1 d .
C21 C 0.7596(3) -0.0704(3) 0.3641(2) 0.0294(5) Uani 1 1 d .
H21A H 0.7951 0.0137 0.3288 0.044 Uiso 1 1 d R
H21B H 0.8656 -0.1124 0.4204 0.044 Uiso 1 1 d R
H21C H 0.7102 -0.1506 0.3016 0.044 Uiso 1 1 d R
C22 C 0.6230(3) -0.0344(2) 0.4362(2) 0.0196(5) Uani 1 1 d .
C23 C 0.4594(3) 0.1419(2) 0.5086(2) 0.0195(5) Uani 1 1 d .
C24 C 0.4184(3) 0.2989(2) 0.5189(2) 0.0253(5) Uani 1 1 d .
H24A H 0.4950 0.3595 0.4772 0.038 Uiso 1 1 d R
H24B H 0.2992 0.3260 0.4756 0.038 Uiso 1 1 d R
H24C H 0.4594 0.3216 0.6182 0.038 Uiso 1 1 d R

loop_
_atom_site_aniso_label
_atom_site_aniso_U_11
_atom_site_aniso_U_22
_atom_site_aniso_U_33
_atom_site_aniso_U_23
_atom_site_aniso_U_13
_atom_site_aniso_U_12
O11 0.0313(9) 0.0268(10) 0.0263(8) 0.0013(6) 0.0102(7) 0.0124(7)
C11 0.0182(10) 0.0234(13) 0.0200(10) -0.0023(9) 0.0091(8) -0.0023(9)
C12 0.0151(9) 0.0173(12) 0.0259(10) 0.0014(8) 0.0074(8) -0.0002(8)
C13 0.0177(10) 0.0149(13) 0.0284(11) -0.0039(8) 0.0128(9) -0.0008(8)
N21 0.0194(9) 0.0211(12) 0.0206(9) -0.0007(7) 0.0064(7) -0.0007(7)
C21 0.0291(12) 0.0268(14) 0.0384(12) -0.0005(10) 0.0195(10) 0.0016(10)
C22 0.0173(10) 0.0201(14) 0.0198(10) -0.0005(8) 0.0048(8) 0.0007(8)
C23 0.0171(10) 0.0190(12) 0.0194(10) -0.0018(9) 0.0031(8) -0.0006(8)
C24 0.0232(11) 0.0237(14) 0.0279(11) 0.0008(9) 0.0078(9) 0.0030(9)

loop_
_atom_type_symbol
_atom_type_description
_atom_type_scat_dispersion_real
_atom_type_scat_dispersion_imag
_atom_type_scat_source
C C 0.0033 0.0016 'International Tables Vol C Tables 4.2.6.8 and 6.1.1.4'
H H 0.0000 0.0000 'International Tables Vol C Tables 4.2.6.8 and 6.1.1.4'
N N 0.0061 0.0033 'International Tables Vol C Tables 4.2.6.8 and 6.1.1.4'
O O 0.0106 0.0060 'International Tables Vol C Tables 4.2.6.8 and 6.1.1.4'

loop_
_geom_angle_atom_site_label_1
_geom_angle_atom_site_label_2
_geom_angle_atom_site_label_3
_geom_angle
_geom_angle_site_symmetry_1
_geom_angle_site_symmetry_3
C12 C11 C13 120.85(18) . 3_577
O11 C12 C11 117.54(18) . .
O11 C12 C13 123.08(18) . .
C11 C12 C13 119.38(18) . .
C12 C13 C11 119.77(18) . 3_577
C22 N21 C23 118.93(17) . .
N21 C22 C23 121.03(18) . 3_656
N21 C22 C21 117.46(18) . .
C23 C22 C21 121.51(19) 3_656 .
N21 C23 C22 120.03(19) . 3_656
N21 C23 C24 117.95(18) . .
C22 C23 C24 122.01(18) 3_656 .

loop_
_geom_bond_atom_site_label_1
_geom_bond_atom_site_label_2
_geom_bond_distance
_geom_bond_site_symmetry_2
O11 C12 1.369(2) .
C11 C12 1.382(3) .
C11 C13 1.389(3) 3_577
C12 C13 1.386(3) .
C13 C11 1.389(3) 3_577
N21 C22 1.340(3) .
N21 C23 1.346(2) .
C21 C22 1.496(3) .
C22 C23 1.388(3) 3_656
C23 C22 1.388(3) 3_656
C23 C24 1.491(3) .

loop_
_geom_torsion_atom_site_label_1
_geom_torsion_atom_site_label_2
_geom_torsion_atom_site_label_3
_geom_torsion_atom_site_label_4
_geom_torsion
_geom_torsion_site_symmetry_1
_geom_torsion_site_symmetry_4
C13 C11 C12 O11 179.72(17) 3_577 .
C13 C11 C12 C13 -0.2(3) 3_577 .
O11 C12 C13 C11 -179.72(17) . 3_577
C11 C12 C13 C11 0.2(3) . 3_577
C23 N21 C22 C23 0.4(3) . 3_656
C23 N21 C22 C21 179.91(17) . .
C22 N21 C23 C22 -0.4(3) . 3_656
C22 N21 C23 C24 178.95(17) . .
